data_1557168
loop_
_publ_author_name
'Polamo, Mika'
'Leskela, Markku'

_publ_section_title
;
 Syntheses and Crystal Structures of Bis[2-(benzylamido)pyridine]trichloro
 Complexes of Niobium(V) and Tantalum(V)
;
_journal_name_full 'Acta Chemica Scandinavica'
_journal_page_first 449
_journal_page_last 454
_journal_paper_doi 10.3891/acta.chem.scand.51-0449
_journal_volume 51
_journal_year 1997
_chemical_formula_sum 'C24 H22 Cl3 N4 Ta'
_chemical_formula_weight 653.76
_chemical_name_common '[Ta(BzNPy)2Cl3]'
_space_group_IT_number 14
_space_group_name_Hall '-P 2yn'
_space_group_name_H-M_alt 'P 1 21/n 1'
_symmetry_cell_setting monoclinic
_symmetry_Int_Tables_number 14
_symmetry_space_group_name_Hall '-P 2yn'
_symmetry_space_group_name_H-M 'P 1 21/n 1'
_cell_angle_alpha 90.
_cell_angle_beta 100.08(5)
_cell_angle_gamma 90.
_cell_formula_units_Z 4
_cell_length_a 9.227(8)
_cell_length_b 20.005(7)
_cell_length_c 16.804(6)
_cell_volume 3054(3)
_diffrn_ambient_temperature 193
_diffrn_radiation_probe x-ray
_diffrn_radiation_type MoK\a
_diffrn_radiation_wavelength 0.71069
_exptl_absorpt_coefficient_mu 3.888
_exptl_crystal_density_diffrn 1.622
_exptl_crystal_F_000 1472
_refine_ls_goodness_of_fit_ref 1.069
_refine_ls_number_parameters 318
_refine_ls_number_reflns 5454
_refine_ls_R_factor_all 0.0628
_refine_ls_R_factor_gt 0.0582
_refine_ls_wR_factor_gt 0.1588
_refine_ls_wR_factor_ref 0.1627
_cod_data_source_file Acta-Chem-Scand-1997-51-449-2.cif
_cod_data_source_block 2
_cod_depositor_comments
;
Toluene solvate, C7H8 92.14 g mol-1, excluded
;
_cod_original_sg_symbol_H-M 'P 21/n'
_cod_database_code 1557168

loop_
_space_group_symop_id
_space_group_symop_operation_xyz
1 x,y,z
2 1/2-x,1/2+y,1/2-z
3 -x,-y,-z
4 1/2+x,1/2-y,1/2+z

loop_
_atom_site_label
_atom_site_type_symbol
_atom_site_thermal_displace_type
_atom_site_fract_x
_atom_site_fract_y
_atom_site_fract_z
_atom_site_occupancy
_atom_site_U_iso_or_equiv
_atom_site_calc_flag
_atom_site_refinement_flags
_atom_site_disorder_assembly
_atom_site_disorder_group
Ta1 Ta Uiso 0.10750(10) 0.33620(10) 0.85940(10) 1.000 0.0390(10) . . . .
Cl1 Cl Uiso 0.0433(2) 0.27210(10) 0.96610(10) 1.000 0.0500(10) . . . .
Cl2 Cl Uiso -0.0793(2) 0.41640(10) 0.88320(10) 1.000 0.0520(10) . . . .
Cl3 Cl Uiso 0.1625(3) 0.40690(10) 0.75600(10) 1.000 0.0570(10) . . . .
N1 N Uiso 0.2329(7) 0.3994(3) 0.9567(4) 1.000 0.0450(10) . . . .
N7 N Uiso 0.3324(7) 0.3213(3) 0.8935(4) 1.000 0.0440(10) . . . .
N15 N Uiso -0.0855(8) 0.3051(3) 0.7684(4) 1.000 0.046(2) . . . .
N21 N Uiso 0.1150(8) 0.2447(3) 0.7990(4) 1.000 0.044(2) . . . .
C2 C Uiso 0.3625(9) 0.3693(4) 0.9529(5) 1.000 0.042(2) . . . .
C3 C Uiso 0.4922(9) 0.3864(4) 1.0044(5) 1.000 0.048(2) . . . .
C4 C Uiso 0.4832(10) 0.4357(4) 1.0609(6) 1.000 0.054(2) . . . .
C5 C Uiso 0.3487(10) 0.4671(4) 1.0648(5) 1.000 0.051(2) . . . .
C6 C Uiso 0.2257(9) 0.4471(4) 1.0117(5) 1.000 0.047(2) . . . .
C8 C Uiso 0.4553(9) 0.2883(4) 0.8662(5) 1.000 0.048(2) . . . .
C9 C Uiso 0.5298(9) 0.2357(4) 0.9250(5) 1.000 0.047(2) . . . .
C10 C Uiso 0.6562(11) 0.2054(5) 0.9085(8) 1.000 0.069(3) . . . .
C11 C Uiso 0.7276(15) 0.1575(6) 0.9613(11) 1.000 0.093(4) . . . .
C12 C Uiso 0.6732(14) 0.1404(7) 1.0296(9) 1.000 0.088(4) . . . .
C13 C Uiso 0.5486(14) 0.1706(5) 1.0461(7) 1.000 0.068(3) . . . .
C14 C Uiso 0.4776(11) 0.2180(4) 0.9939(5) 1.000 0.054(2) . . . .
C16 C Uiso -0.0245(9) 0.2457(4) 0.7557(5) 1.000 0.045(2) . . . .
C17 C Uiso -0.1024(11) 0.1975(5) 0.7055(6) 1.000 0.056(2) . . . .
C18 C Uiso -0.2434(11) 0.2141(5) 0.6677(6) 1.000 0.063(2) . . . .
C19 C Uiso -0.3029(11) 0.2752(6) 0.6803(6) 1.000 0.063(2) . . . .
C20 C Uiso -0.2209(10) 0.3208(5) 0.7313(6) 1.000 0.055(2) . . . .
C22 C Uiso 0.1940(9) 0.1830(4) 0.8130(5) 1.000 0.042(2) . . . .
C23 C Uiso 0.2623(9) 0.1619(4) 0.7413(5) 1.000 0.043(2) . . . .
C24 C Uiso 0.2667(10) 0.2035(4) 0.6764(5) 1.000 0.051(2) . . . .
C25 C Uiso 0.3292(9) 0.1830(5) 0.6111(6) 1.000 0.055(2) . . . .
C26 C Uiso 0.3871(11) 0.1203(6) 0.6101(7) 1.000 0.065(3) . . . .
C27 C Uiso 0.3855(12) 0.0777(5) 0.6751(7) 1.000 0.068(3) . . . .
C28 C Uiso 0.3218(10) 0.0982(4) 0.7399(6) 1.000 0.057(2) . . . .
C31 C Uiso -0.272(4) 0.4382(16) 0.507(2) 1.000 0.227(14) . . . .
C32 C Uiso -0.3181(18) 0.4577(8) 0.5803(10) 1.000 0.098(4) . . . .
C33 C Uiso -0.445(2) 0.4394(12) 0.5977(14) 1.000 0.143(7) . . . .
C34 C Uiso -0.508(3) 0.4612(14) 0.6602(17) 1.000 0.173(9) . . . .
C35 C Uiso -0.429(2) 0.5007(11) 0.7114(14) 1.000 0.136(7) . . . .
C36 C Uiso -0.301(2) 0.5186(10) 0.7062(12) 1.000 0.124(6) . . . .
C37 C Uiso -0.234(2) 0.4992(10) 0.6401(13) 1.000 0.132(6) . . . .

loop_
_atom_type_symbol
_atom_type_description
_atom_type_scat_dispersion_real
_atom_type_scat_dispersion_imag
_atom_type_scat_source
C C 0.0033 0.0016 ' International Tables Vol C Tables 4.2.6.8 and 6.1.1.4'
Cl Cl 0.1484 0.1585 ' International Tables Vol C Tables 4.2.6.8 and 6.1.1.4'
N N 0.0061 0.0033 ' International Tables Vol C Tables 4.2.6.8 and 6.1.1.4'
Ta Ta -0.7052 6.5227 ' International Tables Vol C Tables 4.2.6.8 and 6.1.1.4'

loop_
_geom_angle_atom_site_label_1
_geom_angle_atom_site_label_2
_geom_angle_atom_site_label_3
_geom_angle
_geom_angle_site_symmetry_1
_geom_angle_site_symmetry_2
_geom_angle_site_symmetry_3
_geom_angle_publ_flag
Cl1 Ta1 Cl2 87.38(9) . . . yes
Cl1 Ta1 Cl3 175.84(11) . . . yes
Cl1 Ta1 N1 85.29(18) . . . yes
Cl1 Ta1 N7 94.8(2) . . . yes
Cl1 Ta1 N15 95.34(19) . . . yes
Cl1 Ta1 N21 85.9(2) . . . yes
Cl2 Ta1 Cl3 88.61(10) . . . yes
Cl2 Ta1 N1 78.30(19) . . . yes
Cl2 Ta1 N7 138.6(2) . . . yes
Cl2 Ta1 N15 78.05(19) . . . yes
Cl2 Ta1 N21 137.5(2) . . . yes
Cl3 Ta1 N1 92.82(19) . . . yes
Cl3 Ta1 N7 87.5(2) . . . yes
Cl3 Ta1 N15 84.90(19) . . . yes
Cl3 Ta1 N21 97.9(2) . . . yes
N1 Ta1 N7 60.8(2) . . . yes
N1 Ta1 N15 156.3(2) . . . yes
N1 Ta1 N21 142.5(3) . . . yes
N7 Ta1 N15 142.3(3) . . . yes
N7 Ta1 N21 83.8(3) . . . yes
N15 Ta1 N21 60.9(3) . . . yes
Ta1 N1 C2 93.6(5) . . . yes
Ta1 N1 C6 146.2(6) . . . yes
C2 N1 C6 120.1(7) . . . yes
Ta1 N7 C2 99.5(5) . . . yes
Ta1 N7 C8 140.8(5) . . . yes
C2 N7 C8 118.4(7) . . . yes
Ta1 N15 C16 92.8(5) . . . yes
Ta1 N15 C20 145.9(6) . . . yes
C16 N15 C20 121.1(7) . . . yes
Ta1 N21 C16 97.9(5) . . . yes
Ta1 N21 C22 137.0(5) . . . yes
C16 N21 C22 120.4(7) . . . yes
N1 C2 N7 106.1(7) . . . yes
N1 C2 C3 122.2(7) . . . yes
N7 C2 C3 131.6(8) . . . yes
C2 C3 C4 117.0(8) . . . no
C3 C4 C5 120.8(8) . . . no
C4 C5 C6 118.4(8) . . . no
N1 C6 C5 121.4(8) . . . yes
N7 C8 C9 113.4(7) . . . yes
C8 C9 C10 118.2(8) . . . no
C8 C9 C14 122.6(8) . . . no
C10 C9 C14 119.1(9) . . . no
C9 C10 C11 119.7(11) . . . no
C10 C11 C12 120.2(12) . . . no
C11 C12 C13 120.1(13) . . . no
C12 C13 C14 119.8(11) . . . no
C9 C14 C13 121.0(9) . . . no
N15 C16 N21 108.1(7) . . . yes
N15 C16 C17 121.3(8) . . . yes
N21 C16 C17 130.6(8) . . . yes
C16 C17 C18 117.1(9) . . . no
C17 C18 C19 120.8(9) . . . no
C18 C19 C20 119.6(9) . . . no
N15 C20 C19 120.1(9) . . . yes
N21 C22 C23 112.4(7) . . . yes
C22 C23 C24 122.4(7) . . . no
C22 C23 C28 119.3(8) . . . no
C24 C23 C28 118.3(8) . . . no
C23 C24 C25 121.4(8) . . . no
C24 C25 C26 119.9(9) . . . no
C25 C26 C27 119.8(10) . . . no
C26 C27 C28 120.1(9) . . . no
C23 C28 C27 120.5(9) . . . no
C31 C32 C33 122(2) . . . no
C31 C32 C37 124(2) . . . no
C33 C32 C37 113.8(17) . . . no
C32 C33 C34 127(2) . . . no
C33 C34 C35 116(2) . . . no
C34 C35 C36 124(2) . . . no
C35 C36 C37 122(2) . . . no
C32 C37 C36 117.0(17) . . . no

loop_
_geom_bond_atom_site_label_1
_geom_bond_atom_site_label_2
_geom_bond_distance
_geom_bond_site_symmetry_1
_geom_bond_site_symmetry_2
_geom_bond_publ_flag
Ta1 Cl1 2.363(3) . . yes
Ta1 Cl2 2.439(3) . . yes
Ta1 Cl3 2.363(3) . . yes
Ta1 N1 2.225(7) . . yes
Ta1 N7 2.075(7) . . yes
Ta1 N15 2.223(7) . . yes
Ta1 N21 2.100(7) . . yes
N1 C2 1.350(11) . . yes
N1 C6 1.338(10) . . yes
N7 C2 1.378(10) . . yes
N7 C8 1.454(11) . . yes
N15 C16 1.348(10) . . yes
N15 C20 1.333(12) . . yes
N21 C16 1.363(11) . . yes
N21 C22 1.432(10) . . yes
C2 C3 1.391(12) . . no
C3 C4 1.382(12) . . no
C4 C5 1.403(13) . . no
C5 C6 1.375(12) . . no
C8 C9 1.523(12) . . no
C9 C10 1.385(13) . . no
C9 C14 1.376(12) . . no
C10 C11 1.391(19) . . no
C11 C12 1.37(2) . . no
C12 C13 1.369(18) . . no
C13 C14 1.377(14) . . no
C16 C17 1.395(13) . . no
C17 C18 1.385(14) . . no
C18 C19 1.372(15) . . no
C19 C20 1.383(15) . . no
C22 C23 1.514(12) . . no
C23 C24 1.378(12) . . no
C23 C28 1.389(12) . . no
C24 C25 1.388(13) . . no
C25 C26 1.365(15) . . no
C26 C27 1.388(16) . . no
C27 C28 1.387(15) . . no
C31 C32 1.43(4) . . no
C32 C33 1.31(3) . . no
C32 C37 1.42(3) . . no
C33 C34 1.36(4) . . no
C34 C35 1.30(4) . . no
C35 C36 1.25(3) . . no
C36 C37 1.42(3) . . no

loop_
_geom_torsion_atom_site_label_1
_geom_torsion_atom_site_label_2
_geom_torsion_atom_site_label_3
_geom_torsion_atom_site_label_4
_geom_torsion
_geom_torsion_site_symmetry_1
_geom_torsion_site_symmetry_2
_geom_torsion_site_symmetry_3
_geom_torsion_site_symmetry_4
_geom_torsion_publ_flag
Cl1 Ta1 N1 C2 98.1(5) . . . . no
Cl1 Ta1 N1 C6 -77.7(10) . . . . no
Cl2 Ta1 N1 C2 -173.6(5) . . . . no
Cl2 Ta1 N1 C6 10.6(9) . . . . no
Cl3 Ta1 N1 C2 -85.6(5) . . . . no
Cl3 Ta1 N1 C6 98.6(10) . . . . no
N7 Ta1 N1 C2 -0.1(4) . . . . no
N7 Ta1 N1 C6 -175.9(11) . . . . no
N15 Ta1 N1 C2 -169.3(6) . . . . no
N15 Ta1 N1 C6 14.9(14) . . . . no
N21 Ta1 N1 C2 21.3(7) . . . . no
N21 Ta1 N1 C6 -154.6(9) . . . . no
Cl1 Ta1 N7 C2 -81.8(5) . . . . no
Cl1 Ta1 N7 C8 112.5(8) . . . . no
Cl2 Ta1 N7 C2 9.7(6) . . . . no
Cl2 Ta1 N7 C8 -156.0(7) . . . . no
Cl3 Ta1 N7 C2 94.7(5) . . . . no
Cl3 Ta1 N7 C8 -71.0(8) . . . . no
N1 Ta1 N7 C2 0.1(4) . . . . no
N1 Ta1 N7 C8 -165.6(9) . . . . no
N15 Ta1 N7 C2 173.0(5) . . . . no
N15 Ta1 N7 C8 7.3(10) . . . . no
N21 Ta1 N7 C2 -167.1(5) . . . . no
N21 Ta1 N7 C8 27.2(8) . . . . no
Cl1 Ta1 N15 C16 -78.6(5) . . . . no
Cl1 Ta1 N15 C20 96.9(11) . . . . no
Cl2 Ta1 N15 C16 -164.8(5) . . . . no
Cl2 Ta1 N15 C20 10.7(11) . . . . no
Cl3 Ta1 N15 C16 105.5(5) . . . . no
Cl3 Ta1 N15 C20 -79.0(11) . . . . no
N1 Ta1 N15 C16 -169.1(6) . . . . no
N1 Ta1 N15 C20 6.4(15) . . . . no
N7 Ta1 N15 C16 26.4(7) . . . . no
N7 Ta1 N15 C20 -158.1(10) . . . . no
N21 Ta1 N15 C16 3.6(5) . . . . no
N21 Ta1 N15 C20 179.1(12) . . . . no
Cl1 Ta1 N21 C16 94.9(5) . . . . no
Cl1 Ta1 N21 C22 -58.9(8) . . . . no
Cl2 Ta1 N21 C16 13.3(6) . . . . no
Cl2 Ta1 N21 C22 -140.5(7) . . . . no
Cl3 Ta1 N21 C16 -83.2(5) . . . . no
Cl3 Ta1 N21 C22 123.0(8) . . . . no
N1 Ta1 N21 C16 171.6(5) . . . . no
N1 Ta1 N21 C22 17.8(10) . . . . no
N7 Ta1 N21 C16 -169.8(5) . . . . no
N7 Ta1 N21 C22 36.4(8) . . . . no
N15 Ta1 N21 C16 -3.6(5) . . . . no
N15 Ta1 N21 C22 -157.4(9) . . . . no
Ta1 N1 C2 N7 0.1(6) . . . . no
Ta1 N1 C2 C3 -177.8(7) . . . . no
C6 N1 C2 N7 177.4(7) . . . . no
C6 N1 C2 C3 -0.5(12) . . . . no
Ta1 N1 C6 C5 175.8(7) . . . . no
C2 N1 C6 C5 0.6(12) . . . . no
Ta1 N7 C2 N1 -0.1(7) . . . . no
Ta1 N7 C2 C3 177.6(8) . . . . no
C8 N7 C2 N1 169.7(6) . . . . no
C8 N7 C2 C3 -12.7(13) . . . . no
Ta1 N7 C8 C9 -119.6(8) . . . . no
C2 N7 C8 C9 76.5(9) . . . . no
Ta1 N15 C16 N21 -5.1(7) . . . . no
Ta1 N15 C16 C17 174.8(8) . . . . no
C20 N15 C16 N21 177.9(8) . . . . no
C20 N15 C16 C17 -2.3(13) . . . . no
Ta1 N15 C20 C19 -173.1(8) . . . . no
C16 N15 C20 C19 1.7(13) . . . . no
Ta1 N21 C16 N15 5.4(7) . . . . no
Ta1 N21 C16 C17 -174.5(9) . . . . no
C22 N21 C16 N15 165.0(7) . . . . no
C22 N21 C16 C17 -14.9(14) . . . . no
Ta1 N21 C22 C23 -129.7(7) . . . . no
C16 N21 C22 C23 80.8(9) . . . . no
N1 C2 C3 C4 0.5(12) . . . . no
N7 C2 C3 C4 -176.8(8) . . . . no
C2 C3 C4 C5 -0.6(13) . . . . no
C3 C4 C5 C6 0.8(13) . . . . no
C4 C5 C6 N1 -0.8(12) . . . . no
N7 C8 C9 C10 -174.3(8) . . . . no
N7 C8 C9 C14 4.8(11) . . . . no
C8 C9 C10 C11 179.5(10) . . . . no
C14 C9 C10 C11 0.4(15) . . . . no
C8 C9 C14 C13 -179.4(9) . . . . no
C10 C9 C14 C13 -0.3(14) . . . . no
C9 C10 C11 C12 -0.1(19) . . . . no
C10 C11 C12 C13 0(2) . . . . no
C11 C12 C13 C14 0.2(19) . . . . no
C12 C13 C14 C9 0.0(16) . . . . no
N15 C16 C17 C18 1.7(13) . . . . no
N21 C16 C17 C18 -178.4(9) . . . . no
C16 C17 C18 C19 -0.6(15) . . . . no
C17 C18 C19 C20 0.1(16) . . . . no
C18 C19 C20 N15 -0.6(15) . . . . no
N21 C22 C23 C24 9.9(11) . . . . no
N21 C22 C23 C28 -169.5(8) . . . . no
C22 C23 C24 C25 -179.7(8) . . . . no
C28 C23 C24 C25 -0.3(13) . . . . no
C22 C23 C28 C27 -179.8(9) . . . . no
C24 C23 C28 C27 0.8(14) . . . . no
C23 C24 C25 C26 0.4(14) . . . . no
C24 C25 C26 C27 -1.1(15) . . . . no
C25 C26 C27 C28 1.7(16) . . . . no
C26 C27 C28 C23 -1.5(15) . . . . no
C31 C32 C33 C34 -171(3) . . . . no
C37 C32 C33 C34 8(3) . . . . no
C31 C32 C37 C36 175(2) . . . . no
C33 C32 C37 C36 -4(3) . . . . no
C32 C33 C34 C35 -5(4) . . . . no
C33 C34 C35 C36 -1(4) . . . . no
C34 C35 C36 C37 3(4) . . . . no
C35 C36 C37 C32 -1(3) . . . . no
